data_1005003
loop_
_publ_author_name
'Li, J'
'Badding, M E'
'DiSalvo, F J'

_publ_section_title
;
New layered ternary niobium tellurides: synthesis, structure and
properties of NbMTe~2~ (M=Fe, Co)
;
_journal_coden_ASTM INOCAJ
_journal_name_full 'Inorganic Chemistry'
_journal_page_first 1050
_journal_page_last 1054
_journal_paper_doi 10.1021/ic00032a024
_journal_volume 31
_journal_year 1992
_chemical_formula_structural 'Nb Co Te2'
_chemical_formula_sum 'Co Nb Te2'
_chemical_name_systematic 'Niobium(II) cobalt telluride'
_space_group_IT_number 64
_symmetry_cell_setting orthorhombic
_symmetry_Int_Tables_number 64
_symmetry_space_group_name_Hall '-C 2ac 2'
_symmetry_space_group_name_H-M 'C m c a'
_cell_angle_alpha 90
_cell_angle_beta 90
_cell_angle_gamma 90
_cell_formula_units_Z 8
_cell_length_a 7.840(1)
_cell_length_b 14.431(2)
_cell_length_c 6.237(1)
_cell_volume 705.6
_refine_ls_R_factor_all 0.029
_cod_database_code 1005003

loop_
_symmetry_equiv_pos_as_xyz
x,y,z
x,-y,-z
x,1/2-y,1/2+z
x,1/2+y,1/2-z
-x,-y,-z
-x,y,z
-x,1/2+y,1/2-z
-x,1/2-y,1/2+z
1/2+x,1/2+y,z
1/2+x,1/2-y,-z
1/2+x,-y,1/2+z
1/2+x,y,1/2-z
1/2-x,1/2-y,-z
1/2-x,1/2+y,z
1/2-x,y,1/2-z
1/2-x,-y,1/2+z

loop_
_atom_site_aniso_label
_atom_site_aniso_U_11
_atom_site_aniso_U_12
_atom_site_aniso_U_13
_atom_site_aniso_U_22
_atom_site_aniso_U_23
_atom_site_aniso_U_33
Nb1 0.013(1) 0. 0. 0.021(1) 0.006(1) 0.017(1)
Co1 0.012(1) 0. 0. 0.016(1) .000(1) 0.016(1)
Te1 0.013(1) 0. -0.003(1) 0.015(1) 0. 0.020(1)
Te2 0.025(1) 0. 0. 0.021(1) 0.006(1) 0.017(1)

loop_
_atom_site_label
_atom_site_type_symbol
_atom_site_symmetry_multiplicity
_atom_site_Wyckoff_symbol
_atom_site_fract_x
_atom_site_fract_y
_atom_site_fract_z
_atom_site_occupancy
_atom_site_attached_hydrogens
_atom_site_calc_flag
Nb1 Nb2+ 8 d 0.2968(1) 0.5 0. 1. 0 d
Co1 Co2+ 8 f 0. 0.4413(1) 0.1473(1) 1. 0 d
Te1 Te2- 8 e 0.25 0.3393(1) 0.25 1. 0 d
Te2 Te2- 8 f 0.5 0.6127(1) 0.2518(1) 1. 0 d

loop_
_atom_type_symbol
_atom_type_oxidation_number
Nb2+ 2.000
Co2+ 2.000
Te2- -2.000
